data_4087442
loop_
_publ_author_name
'Yang, Xiang-Yuan'
'Tay, Wee Shan'
'Li, Yongxin'
'Pullarkat, Sumod A.'
'Leung, Pak-Hing'

_publ_section_title
;
 Versatile Syntheses of Optically Pure PCE Pincer Ligands: Facile
 Modifications of the Pendant Arms and Ligand Backbones
;
_journal_issue 8
_journal_name_full Organometallics
_journal_page_first 1582
_journal_paper_doi 10.1021/acs.organomet.5b00132
_journal_volume 34
_journal_year 2015
_chemical_absolute_configuration ad
_chemical_formula_sum 'C55 H55 Cl O2 P2 Pd'
_chemical_formula_weight 951.78
_space_group_crystal_system orthorhombic
_space_group_IT_number 19
_space_group_name_Hall 'P 2ac 2ab'
_space_group_name_H-M_alt 'P 21 21 21'
_atom_sites_solution_hydrogens geom
_cell_angle_alpha 90
_cell_angle_beta 90
_cell_angle_gamma 90
_cell_formula_units_Z 4
_cell_length_a 9.4806(5)
_cell_length_b 14.6862(8)
_cell_length_c 34.3657(15)
_cell_measurement_temperature 103.(2)
_cell_volume 4784.9(4)
_computing_cell_refinement 'SAINT (Bruker AXS Inc., 2014)'
_computing_data_collection 'APEX2 (Bruker AXS Inc., 2014)'
_computing_data_reduction 'SAINT (Bruker AXS Inc., 2014)'
_computing_molecular_graphics 'XP (Bruker AXS Inc., 2014)'
_computing_publication_material 'APEX2 (Bruker AXS Inc., 2014)'
_computing_structure_refinement 'SHELXL-2014/6 (Sheldrick, 2014)'
_diffrn_ambient_temperature 103.(2)
_diffrn_detector_area_resol_mean 8.3333
_diffrn_measured_fraction_theta_full 0.995
_diffrn_measured_fraction_theta_max 0.995
_diffrn_measurement_device_type 'CCD area detector'
_diffrn_measurement_method 'phi and omega scans'
_diffrn_radiation_monochromator graphite
_diffrn_radiation_type MoK\a
_diffrn_radiation_wavelength 0.71073
_diffrn_reflns_av_R_equivalents 0.1294
_diffrn_reflns_av_unetI/netI 0.1280
_diffrn_reflns_limit_h_max 11
_diffrn_reflns_limit_h_min -10
_diffrn_reflns_limit_k_max 17
_diffrn_reflns_limit_k_min -15
_diffrn_reflns_limit_l_max 41
_diffrn_reflns_limit_l_min -41
_diffrn_reflns_number 40241
_diffrn_reflns_theta_full 25.70
_diffrn_reflns_theta_max 25.70
_diffrn_reflns_theta_min 1.82
_diffrn_source 'fine-focus sealed tube'
_exptl_absorpt_coefficient_mu 0.551
_exptl_absorpt_correction_T_max 0.98
_exptl_absorpt_correction_T_min 0.73
_exptl_absorpt_correction_type multi-scan
_exptl_absorpt_process_details 'SADABS V2014/4 (Bruker AXS Inc.)'
_exptl_crystal_colour yellow
_exptl_crystal_density_diffrn 1.321
_exptl_crystal_density_method 'not measured'
_exptl_crystal_description plate
_exptl_crystal_F_000 1976
_exptl_crystal_size_max 0.240
_exptl_crystal_size_mid 0.120
_exptl_crystal_size_min 0.040
_refine_diff_density_max 0.905
_refine_diff_density_min -0.543
_refine_ls_abs_structure_details
;
Flack x determined using 1919 quotients [(I+)-(I-)]/[(I+)+(I-)]
(Parsons, Flack and Wagner, Acta Cryst. B69 (2013) 249-259).
;
_refine_ls_abs_structure_Flack 0.03(3)
_refine_ls_extinction_coef 0.0179(16)
_refine_ls_extinction_method SHELXL
_refine_ls_goodness_of_fit_ref 1.009
_refine_ls_hydrogen_treatment constr
_refine_ls_matrix_type full
_refine_ls_number_parameters 824
_refine_ls_number_reflns 9058
_refine_ls_number_restraints 1568
_refine_ls_restrained_S_all 0.945
_refine_ls_R_factor_all 0.1211
_refine_ls_R_factor_gt 0.0759
_refine_ls_shift/su_max 0.000
_refine_ls_shift/su_mean 0.000
_refine_ls_structure_factor_coef Fsqd
_refine_ls_weighting_details 'w=1/[\s^2^(Fo^2^)+(0.1017P)^2^] where P=(Fo^2^+2Fc^2^)/3'
_refine_ls_weighting_scheme calc
_refine_ls_wR_factor_gt 0.1699
_refine_ls_wR_factor_ref 0.1911
_reflns_number_gt 5963
_reflns_number_total 9058
_reflns_threshold_expression 'I > 2\s(I)'
_cod_data_source_file om5b00132_si_002.cif
_cod_data_source_block I
_cod_database_code 4087442

loop_
_space_group_symop_operation_xyz
'x, y, z'
'-x+1/2, -y, z+1/2'
'-x, y+1/2, -z+1/2'
'x+1/2, -y+1/2, -z'

loop_
_atom_site_type_symbol
_atom_site_label
_atom_site_fract_x
_atom_site_fract_y
_atom_site_fract_z
_atom_site_U_iso_or_equiv
_atom_site_adp_type
_atom_site_calc_flag
_atom_site_refinement_flags_adp
_atom_site_refinement_flags_occupancy
_atom_site_refinement_flags_posn
_atom_site_occupancy
_atom_site_disorder_assembly
_atom_site_disorder_group
Pd Pd1 0.29630(10) 0.23950(6) 0.15028(2) 0.0375(3) Uani d . . . 1.0 . .
C C1 0.2022(11) 0.2407(8) 0.0969(3) 0.036(2) Uani d . . . 1.0 . .
C C2 0.1706(11) 0.1596(8) 0.0778(3) 0.030(3) Uani d . . . 1.0 . .
C C3 0.1013(12) 0.1618(9) 0.0418(3) 0.035(3) Uani d . . . 1.0 . .
H H3 0.0788 0.1061 0.0291 0.043 Uiso calc U . R 1.0 . .
C C4 0.0653(10) 0.2428(9) 0.0244(3) 0.033(3) Uani d . . . 1.0 . .
C C5 -0.0192(12) 0.2436(10) -0.0132(3) 0.045(3) Uani d . . . 1.0 . .
H H5A -0.0286 0.1812 -0.023 0.067 Uiso calc U . R 1.0 . .
H H5B 0.0296 0.2811 -0.0326 0.067 Uiso calc U . R 1.0 . .
H H5C -0.113 0.269 -0.0082 0.067 Uiso calc U . R 1.0 . .
C C6 0.1033(13) 0.3235(8) 0.0423(3) 0.034(3) Uani d . . . 1.0 . .
H H6 0.0836 0.3797 0.0298 0.041 Uiso calc U . R 1.0 . .
C C7 0.1707(12) 0.3235(8) 0.0787(3) 0.034(3) Uani d . . . 1.0 . .
C C8 0.2089(14) 0.4123(7) 0.0982(3) 0.033(3) Uani d . . . 1.0 . .
H H8 0.2468 0.4552 0.0781 0.04 Uiso calc U . R 1.0 . .
C C9 0.0808(13) 0.4560(9) 0.1178(3) 0.044(3) Uani d U . D 1.0 . .
H H9A -0.0023 0.4441 0.1011 0.052 Uiso calc U . R 1.0 A 1
H H9B 0.0647 0.4237 0.1427 0.052 Uiso calc U . R 1.0 A 1
C C10 0.084(8) 0.5552(19) 0.126(2) 0.057(7) Uani d U P D 0.46(4) B 1
C C11 -0.012(5) 0.588(2) 0.1585(13) 0.067(5) Uani d U P D 0.46(4) B 1
C C12 0.000(5) 0.677(3) 0.1711(14) 0.082(6) Uani d U P D 0.46(4) B 1
H H12 0.0751 0.7132 0.1615 0.098 Uiso calc U P R 0.46(4) B 1
C C13 -0.095(6) 0.717(3) 0.1974(12) 0.089(7) Uani d U P D 0.46(4) B 1
H H13 -0.0975 0.7803 0.2021 0.107 Uiso calc U P R 0.46(4) B 1
C C14 -0.185(5) 0.657(3) 0.2163(13) 0.091(7) Uani d U P D 0.46(4) B 1
H H14 -0.242 0.6792 0.2369 0.109 Uiso calc U P R 0.46(4) B 1
C C15 -0.197(5) 0.565(3) 0.2063(13) 0.090(7) Uani d U P D 0.46(4) B 1
H H15 -0.2611 0.5259 0.2195 0.108 Uiso calc U P R 0.46(4) B 1
C C16 -0.111(5) 0.531(3) 0.1761(13) 0.076(6) Uani d U P D 0.46(4) B 1
H H16 -0.1206 0.4696 0.1678 0.091 Uiso calc U P R 0.46(4) B 1
O O1 0.157(5) 0.604(3) 0.1063(14) 0.068(11) Uani d U P D 0.46(4) B 1
C C10A 0.104(6) 0.5554(18) 0.1262(18) 0.053(6) Uani d U P D 0.54(4) B 2
C C11A 0.008(4) 0.6063(18) 0.1543(9) 0.066(5) Uani d U P DG 0.54(4) B 2
C C12A 0.048(4) 0.6933(17) 0.1660(9) 0.079(6) Uani d U P DG 0.54(4) B 2
H H12A 0.1259 0.7224 0.154 0.095 Uiso calc U P R 0.54(4) B 2
C C13A -0.028(4) 0.7378(18) 0.1950(8) 0.087(7) Uani d U P DG 0.54(4) B 2
H H13A -0.0007 0.7972 0.203 0.104 Uiso calc U P R 0.54(4) B 2
C C14A -0.142(3) 0.695(2) 0.2124(8) 0.090(7) Uani d U P DG 0.54(4) B 2
H H14A -0.1939 0.7257 0.2323 0.108 Uiso calc U P R 0.54(4) B 2
C C15A -0.182(3) 0.608(3) 0.2008(8) 0.089(6) Uani d U P DG 0.54(4) B 2
H H15A -0.2604 0.5792 0.2127 0.107 Uiso calc U P R 0.54(4) B 2
C C16A -0.107(3) 0.564(2) 0.1718(9) 0.076(6) Uani d U P DG 0.54(4) B 2
H H16A -0.1338 0.5044 0.1638 0.091 Uiso calc U P R 0.54(4) B 2
O O1A 0.197(3) 0.599(2) 0.1097(10) 0.046(6) Uani d U P D 0.54(4) B 2
C C17 0.5128(13) 0.3970(9) 0.1047(3) 0.040(3) Uani d . . . 1.0 . .
C C18 0.5327(12) 0.4699(9) 0.0787(3) 0.042(3) Uani d . . . 1.0 . .
H H18 0.464 0.5168 0.0766 0.05 Uiso calc U . R 1.0 . .
C C19 0.6542(14) 0.4727(10) 0.0561(4) 0.051(4) Uani d . . . 1.0 . .
H H19 0.6688 0.5215 0.0384 0.061 Uiso calc U . DR 1.0 . .
C C20 0.7551(14) 0.4031(12) 0.0594(4) 0.059(4) Uani d . . . 1.0 . .
H H20 0.8375 0.4044 0.0437 0.07 Uiso calc U . R 1.0 . .
C C21 0.7348(13) 0.3330(11) 0.0855(4) 0.060(4) Uani d . . . 1.0 . .
H H21 0.8031 0.2859 0.0874 0.072 Uiso calc U . R 1.0 . .
C C22 0.6171(13) 0.3306(9) 0.1086(4) 0.045(3) Uani d . . . 1.0 . .
H H22 0.6065 0.2835 0.1274 0.054 Uiso calc U . R 1.0 . .
C C23 0.3530(13) 0.4715(8) 0.1700(3) 0.039(3) Uani d . . . 1.0 . .
C C24 0.2592(13) 0.4622(9) 0.2010(3) 0.046(3) Uani d . . . 1.0 . .
H H24 0.1975 0.4113 0.2022 0.055 Uiso calc U . R 1.0 . .
C C25 0.2565(16) 0.5273(10) 0.2299(3) 0.052(4) Uani d . . . 1.0 . .
H H25 0.1935 0.5197 0.2512 0.063 Uiso calc U . R 1.0 . .
C C26 0.3393(16) 0.6005(10) 0.2290(4) 0.055(4) Uani d . . . 1.0 . .
H H26 0.3317 0.6459 0.2485 0.067 Uiso calc U . R 1.0 . .
C C27 0.4366(18) 0.6097(10) 0.1992(4) 0.060(4) Uani d . . . 1.0 . .
H H27 0.4991 0.6603 0.1991 0.072 Uiso calc U . R 1.0 . .
C C28 0.4437(16) 0.5448(10) 0.1694(4) 0.055(4) Uani d . . . 1.0 . .
H H28 0.5103 0.5513 0.1489 0.066 Uiso calc U . R 1.0 . .
C C29 0.2163(17) 0.0701(9) 0.0966(3) 0.051(4) Uani d . . D 1.0 . .
H H29A 0.1489 0.0207 0.0891 0.061 Uiso calc U P R 0.326(14) C 2
H H29 0.153 0.019 0.0886 0.061 Uiso calc U P R 0.674(14) C 1
O O2 0.295(3) -0.017(3) 0.0273(7) 0.058(8) Uani d U P D 0.674(14) C 1
C C30 0.368(2) 0.051(2) 0.0854(7) 0.043(6) Uani d U P D 0.674(14) C 1
H H30A 0.4195 0.1097 0.0856 0.052 Uiso calc U P R 0.674(14) C 1
H H30B 0.4097 0.0123 0.1059 0.052 Uiso calc U P R 0.674(14) C 1
C C31 0.395(2) 0.007(3) 0.0475(8) 0.046(5) Uani d U P D 0.674(14) C 1
C C32 0.542(2) -0.010(2) 0.0346(8) 0.057(4) Uani d U P D 0.674(14) C 1
C C33 0.657(2) 0.0228(17) 0.0537(7) 0.062(5) Uani d U P D 0.674(14) C 1
H H33 0.643 0.0586 0.0765 0.074 Uiso calc U P R 0.674(14) C 1
C C34 0.794(3) 0.0052(18) 0.0411(6) 0.072(5) Uani d U P D 0.674(14) C 1
H H34 0.8726 0.0268 0.0555 0.086 Uiso calc U P R 0.674(14) C 1
C C35 0.813(3) -0.0443(18) 0.0074(7) 0.078(6) Uani d U P D 0.674(14) C 1
H H35 0.9059 -0.053 -0.0024 0.094 Uiso calc U P R 0.674(14) C 1
C C36 0.701(3) -0.081(2) -0.0124(7) 0.070(5) Uani d U P D 0.674(14) C 1
H H36 0.7161 -0.119 -0.0343 0.084 Uiso calc U P R 0.674(14) C 1
C C37 0.563(3) -0.061(2) 0.0007(7) 0.063(5) Uani d U P D 0.674(14) C 1
H H37 0.4843 -0.0831 -0.0135 0.076 Uiso calc U P R 0.674(14) C 1
C C38 0.010(2) 0.1000(17) 0.1583(5) 0.056(4) Uani d U P D 0.674(14) C 1
C C39 -0.049(2) 0.1796(18) 0.1753(6) 0.065(5) Uani d U P D 0.674(14) C 1
H H39 0.0106 0.229 0.1826 0.079 Uiso calc U P R 0.674(14) C 1
C C40 -0.196(2) 0.1848(17) 0.1811(7) 0.070(5) Uani d U P D 0.674(14) C 1
H H40 -0.2355 0.2369 0.1933 0.084 Uiso calc U P R 0.674(14) C 1
C C41 -0.283(3) 0.1144(17) 0.1693(7) 0.074(5) Uani d U P D 0.674(14) C 1
H H41 -0.382 0.1202 0.1721 0.089 Uiso calc U P R 0.674(14) C 1
C C42 -0.227(3) 0.0365(18) 0.1538(7) 0.077(5) Uani d U P D 0.674(14) C 1
H H42 -0.2859 -0.0143 0.148 0.093 Uiso calc U P R 0.674(14) C 1
C C43 -0.083(2) 0.0336(18) 0.1467(7) 0.072(5) Uani d U P D 0.674(14) C 1
H H43 -0.047 -0.0174 0.133 0.086 Uiso calc U P R 0.674(14) C 1
C C44 0.266(3) -0.0039(13) 0.1738(6) 0.063(5) Uani d U P D 0.674(14) C 1
C C45 0.343(2) 0.0114(14) 0.2080(6) 0.054(5) Uani d U P D 0.674(14) C 1
H H45 0.3555 0.0715 0.2176 0.065 Uiso calc U P R 0.674(14) C 1
C C46 0.402(3) -0.0622(15) 0.2278(7) 0.064(5) Uani d U P D 0.674(14) C 1
H H46 0.443 -0.0532 0.2528 0.077 Uiso calc U P R 0.674(14) C 1
C C47 0.401(3) -0.1459(14) 0.2120(6) 0.074(5) Uani d U P D 0.674(14) C 1
H H47 0.4416 -0.1951 0.2261 0.089 Uiso calc U P R 0.674(14) C 1
C C48 0.344(3) -0.1624(13) 0.1757(6) 0.079(6) Uani d U P D 0.674(14) C 1
H H48 0.3487 -0.221 0.164 0.095 Uiso calc U P R 0.674(14) C 1
C C49 0.278(3) -0.0900(11) 0.1569(6) 0.070(5) Uani d U P D 0.674(14) C 1
H H49 0.2409 -0.0994 0.1316 0.084 Uiso calc U P R 0.674(14) C 1
O O2A 0.287(5) -0.031(6) 0.0365(17) 0.053(10) Uani d U P D 0.326(14) C 2
C C30A 0.365(4) 0.035(5) 0.0935(15) 0.046(8) Uani d U P D 0.326(14) C 2
H H30C 0.432 0.0857 0.0987 0.056 Uiso calc U P R 0.326(14) C 2
H H30D 0.3808 -0.0126 0.1133 0.056 Uiso calc U P R 0.326(14) C 2
C C31A 0.390(4) -0.002(6) 0.0542(18) 0.050(6) Uani d U P D 0.326(14) C 2
C C32A 0.537(4) -0.002(4) 0.0395(15) 0.058(5) Uani d U P DG 0.326(14) C 2
C C33A 0.638(4) 0.055(3) 0.0556(12) 0.061(6) Uani d U P DG 0.326(14) C 2
H H33A 0.6134 0.095 0.0763 0.074 Uiso calc U P R 0.326(14) C 2
C C34A 0.775(4) 0.054(2) 0.0415(11) 0.064(7) Uani d U P DG 0.326(14) C 2
H H34A 0.8447 0.0926 0.0525 0.077 Uiso calc U P R 0.326(14) C 2
C C35A 0.811(4) -0.005(3) 0.0113(12) 0.070(7) Uani d U P DG 0.326(14) C 2
H H35A 0.9053 -0.0058 0.0017 0.084 Uiso calc U P R 0.326(14) C 2
C C36A 0.710(5) -0.062(3) -0.0048(13) 0.069(7) Uani d U P DG 0.326(14) C 2
H H36A 0.7346 -0.1018 -0.0255 0.083 Uiso calc U P R 0.326(14) C 2
C C37A 0.573(4) -0.060(4) 0.0093(15) 0.066(6) Uani d U P DG 0.326(14) C 2
H H37A 0.5033 -0.0993 -0.0017 0.079 Uiso calc U P R 0.326(14) C 2
C C38A 0.008(3) 0.089(3) 0.1569(6) 0.058(6) Uani d U P DG 0.326(14) C 2
C C39A -0.072(4) 0.166(3) 0.1641(9) 0.061(6) Uani d U P DG 0.326(14) C 2
H H39A -0.0281 0.2241 0.1652 0.074 Uiso calc U P R 0.326(14) C 2
C C40A -0.217(4) 0.159(3) 0.1697(11) 0.064(6) Uani d U P DG 0.326(14) C 2
H H40A -0.2717 0.2116 0.1746 0.077 Uiso calc U P R 0.326(14) C 2
C C41A -0.282(3) 0.074(3) 0.1682(9) 0.066(6) Uani d U P DG 0.326(14) C 2
H H41A -0.3805 0.0687 0.172 0.08 Uiso calc U P R 0.326(14) C 2
C C42A -0.202(4) -0.004(2) 0.1610(10) 0.064(6) Uani d U P DG 0.326(14) C 2
H H42A -0.2457 -0.0617 0.1599 0.076 Uiso calc U P R 0.326(14) C 2
C C43A -0.057(4) 0.004(3) 0.1554(9) 0.057(6) Uani d U P DG 0.326(14) C 2
H H43A -0.002 -0.0492 0.1505 0.069 Uiso calc U P R 0.326(14) C 2
C C44A 0.260(4) 0.0059(15) 0.1826(6) 0.067(7) Uani d U P DG 0.326(14) C 2
C C45A 0.395(3) 0.003(2) 0.1982(10) 0.068(7) Uani d U P DG 0.326(14) C 2
H H45A 0.4607 0.0498 0.1921 0.082 Uiso calc U P R 0.326(14) C 2
C C46A 0.434(3) -0.068(3) 0.2228(11) 0.067(7) Uani d U P DG 0.326(14) C 2
H H46A 0.5261 -0.0696 0.2334 0.08 Uiso calc U P R 0.326(14) C 2
C C47A 0.337(4) -0.1359(19) 0.2317(8) 0.074(7) Uani d U P DG 0.326(14) C 2
H H47A 0.3639 -0.1844 0.2485 0.089 Uiso calc U P R 0.326(14) C 2
C C48A 0.202(4) -0.133(2) 0.2161(9) 0.080(7) Uani d U P DG 0.326(14) C 2
H H48A 0.1363 -0.1798 0.2223 0.096 Uiso calc U P R 0.326(14) C 2
C C49A 0.163(3) -0.062(2) 0.1916(8) 0.074(7) Uani d U P DG 0.326(14) C 2
H H49A 0.0709 -0.0604 0.1809 0.088 Uiso calc U P R 0.326(14) C 2
C C50 1.046(3) 0.810(2) 0.0645(8) 0.117(10) Uani d U P D 0.623(14) D 1
H H50A 1.0272 0.875 0.0679 0.175 Uiso calc U P R 0.623(14) D 1
H H50B 1.096 0.8003 0.0398 0.175 Uiso calc U P R 0.623(14) D 1
H H50C 1.1054 0.7882 0.086 0.175 Uiso calc U P R 0.623(14) D 1
C C51 0.909(3) 0.758(3) 0.0642(9) 0.136(10) Uani d U P D 0.623(14) D 1
H H51A 0.8726 0.7561 0.0372 0.164 Uiso calc U P R 0.623(14) D 1
H H51B 0.9275 0.6944 0.0724 0.164 Uiso calc U P R 0.623(14) D 1
C C52 0.799(3) 0.798(2) 0.0899(10) 0.142(9) Uani d U P D 0.623(14) D 1
H H52A 0.7452 0.8434 0.0749 0.17 Uiso calc U P R 0.623(14) D 1
H H52B 0.847 0.8305 0.1115 0.17 Uiso calc U P R 0.623(14) D 1
C C53 0.699(3) 0.731(2) 0.1070(11) 0.153(9) Uani d U P D 0.623(14) D 1
H H53A 0.7253 0.7176 0.1343 0.183 Uiso calc U P R 0.623(14) D 1
H H53B 0.7025 0.6732 0.0921 0.183 Uiso calc U P R 0.623(14) D 1
C C54 0.549(3) 0.769(3) 0.1058(11) 0.151(9) Uani d U P D 0.623(14) D 1
H H54A 0.4994 0.7538 0.1303 0.181 Uiso calc U P R 0.623(14) D 1
H H54B 0.5533 0.8366 0.1039 0.181 Uiso calc U P R 0.623(14) D 1
C C55 0.465(3) 0.733(4) 0.0719(11) 0.094(8) Uani d U P D 0.623(14) D 1
H H55A 0.5282 0.7208 0.05 0.141 Uiso calc U P R 0.623(14) D 1
H H55B 0.3939 0.7782 0.064 0.141 Uiso calc U P R 0.623(14) D 1
H H55C 0.4173 0.6765 0.0795 0.141 Uiso calc U P R 0.623(14) D 1
C C50A 0.541(7) 0.830(4) 0.1249(18) 0.137(16) Uani d U P D 0.377(14) D 2
H H50D 0.5015 0.8669 0.146 0.205 Uiso calc U P R 0.377(14) D 2
H H50E 0.5935 0.7786 0.1359 0.205 Uiso calc U P R 0.377(14) D 2
H H50F 0.6049 0.8674 0.1091 0.205 Uiso calc U P R 0.377(14) D 2
C C51A 0.422(5) 0.794(4) 0.0993(18) 0.145(11) Uani d U P D 0.377(14) D 2
H H51C 0.3567 0.7567 0.1152 0.174 Uiso calc U P R 0.377(14) D 2
H H51D 0.3681 0.8458 0.0883 0.174 Uiso calc U P R 0.377(14) D 2
C C52A 0.483(5) 0.737(8) 0.067(3) 0.138(10) Uani d U P D 0.377(14) D 2
H H52C 0.4457 0.7576 0.0412 0.166 Uiso calc U P R 0.377(14) D 2
H H52D 0.4569 0.6721 0.0702 0.166 Uiso calc U P R 0.377(14) D 2
C C53A 0.644(5) 0.747(5) 0.0673(16) 0.143(9) Uani d U P D 0.377(14) D 2
H H53C 0.6685 0.8116 0.063 0.171 Uiso calc U P R 0.377(14) D 2
H H53D 0.6791 0.7292 0.0934 0.171 Uiso calc U P R 0.377(14) D 2
C C54A 0.715(5) 0.690(4) 0.0370(15) 0.159(13) Uani d U P D 0.377(14) D 2
H H54C 0.771 0.6423 0.0507 0.191 Uiso calc U P DR 0.377(14) D 2
H H54D 0.6411 0.6577 0.022 0.191 Uiso calc U P DR 0.377(14) D 2
C C55A 0.810(8) 0.736(6) 0.009(2) 0.19(2) Uani d U P D 0.377(14) D 2
H H55D 0.8499 0.691 -0.0092 0.286 Uiso calc U P R 0.377(14) D 2
H H55E 0.7568 0.7816 -0.0059 0.286 Uiso calc U P R 0.377(14) D 2
H H55F 0.8872 0.7661 0.0229 0.286 Uiso calc U P R 0.377(14) D 2
Cl Cl1 0.4186(4) 0.2426(3) 0.21039(8) 0.0551(9) Uani d . . . 1.0 . .
P P1 0.3503(3) 0.3847(2) 0.13298(8) 0.0345(8) Uani d . . . 1.0 . .
P P2 0.1974(4) 0.0957(2) 0.14978(9) 0.0497(8) Uani d . . . 1.0 . .

loop_
_atom_site_aniso_label
_atom_site_aniso_U_11
_atom_site_aniso_U_22
_atom_site_aniso_U_33
_atom_site_aniso_U_12
_atom_site_aniso_U_13
_atom_site_aniso_U_23
Pd1 0.0441(5) 0.0414(6) 0.0269(4) -0.0040(5) -0.0079(4) 0.0030(4)
C1 0.028(6) 0.041(7) 0.040(5) -0.012(7) 0.005(5) 0.001(5)
C2 0.016(7) 0.038(7) 0.036(6) 0.001(5) -0.004(5) 0.008(5)
C3 0.020(7) 0.055(9) 0.031(6) -0.007(6) -0.001(5) -0.004(5)
C4 0.023(5) 0.049(8) 0.025(5) 0.001(6) -0.002(4) -0.006(6)
C5 0.040(7) 0.064(9) 0.032(5) 0.019(8) -0.012(5) -0.013(7)
C6 0.036(8) 0.040(8) 0.025(6) 0.003(6) -0.006(5) 0.006(5)
C7 0.021(8) 0.042(8) 0.040(6) -0.007(5) -0.001(5) 0.006(5)
C8 0.026(6) 0.041(7) 0.034(6) 0.002(6) -0.006(6) 0.006(5)
C9 0.030(7) 0.069(6) 0.032(6) 0.003(5) 0.001(5) -0.006(5)
C10 0.050(14) 0.069(9) 0.053(10) 0.010(8) 0.001(10) -0.008(7)
C11 0.056(11) 0.084(10) 0.061(9) 0.008(8) 0.004(8) -0.019(8)
C12 0.075(13) 0.087(10) 0.083(11) 0.004(9) 0.018(10) -0.026(9)
C13 0.083(14) 0.092(12) 0.092(11) 0.004(10) 0.029(11) -0.029(10)
C14 0.084(14) 0.096(14) 0.093(13) 0.003(11) 0.024(12) -0.027(11)
C15 0.082(12) 0.096(14) 0.092(11) 0.005(11) 0.028(10) -0.024(11)
C16 0.066(11) 0.086(12) 0.075(11) 0.006(10) 0.013(9) -0.021(10)
O1 0.06(2) 0.069(12) 0.073(16) 0.013(13) 0.015(18) -0.002(10)
C10A 0.047(12) 0.067(8) 0.046(9) 0.009(7) -0.001(9) -0.009(7)
C11A 0.056(10) 0.080(10) 0.062(9) 0.011(8) 0.008(8) -0.017(8)
C12A 0.077(13) 0.086(10) 0.075(11) 0.006(9) 0.019(10) -0.024(9)
C13A 0.086(14) 0.091(12) 0.084(11) 0.008(11) 0.025(11) -0.028(10)
C14A 0.089(13) 0.092(13) 0.089(11) 0.009(10) 0.029(10) -0.024(10)
C15A 0.083(11) 0.090(13) 0.094(11) 0.013(11) 0.031(9) -0.026(11)
C16A 0.065(10) 0.086(12) 0.076(10) 0.010(10) 0.021(8) -0.019(10)
O1A 0.036(12) 0.053(9) 0.049(9) 0.018(9) -0.011(9) -0.002(7)
C17 0.037(7) 0.056(9) 0.027(6) -0.008(6) 0.000(5) -0.003(5)
C18 0.025(7) 0.061(9) 0.039(6) -0.006(6) 0.004(5) -0.005(6)
C19 0.030(8) 0.073(10) 0.051(8) -0.007(7) 0.011(6) -0.004(7)
C20 0.035(8) 0.104(13) 0.037(7) -0.004(8) 0.000(5) -0.014(8)
C21 0.025(8) 0.093(12) 0.061(9) 0.008(7) -0.007(6) -0.025(8)
C22 0.032(8) 0.055(9) 0.048(7) 0.006(6) -0.004(6) -0.009(6)
C23 0.049(8) 0.037(8) 0.030(6) -0.004(6) 0.006(5) -0.011(5)
C24 0.040(8) 0.062(9) 0.035(6) -0.006(6) -0.001(5) 0.002(6)
C25 0.077(11) 0.059(9) 0.022(6) 0.019(8) -0.002(6) -0.009(5)
C26 0.069(11) 0.051(9) 0.047(8) -0.006(8) -0.002(7) -0.022(6)
C27 0.088(12) 0.047(9) 0.046(8) -0.008(8) -0.005(8) -0.008(7)
C28 0.065(10) 0.066(10) 0.035(7) 0.002(8) 0.002(6) -0.011(6)
C29 0.064(10) 0.046(8) 0.043(7) 0.000(8) -0.019(8) 0.014(6)
O2 0.062(8) 0.077(18) 0.035(12) 0.019(8) -0.019(7) -0.013(12)
C30 0.066(10) 0.035(12) 0.029(10) 0.013(8) -0.022(7) 0.006(8)
C31 0.067(7) 0.042(10) 0.031(10) 0.007(6) -0.018(5) 0.005(8)
C32 0.072(7) 0.057(9) 0.042(8) 0.008(6) -0.007(6) 0.016(7)
C33 0.070(8) 0.069(12) 0.046(8) 0.003(7) -0.002(6) 0.012(9)
C34 0.069(8) 0.086(13) 0.059(8) 0.006(9) 0.006(7) 0.008(10)
C35 0.087(9) 0.086(13) 0.062(8) 0.006(9) 0.007(7) 0.015(9)
C36 0.086(9) 0.072(11) 0.053(9) 0.012(8) 0.006(7) 0.017(8)
C37 0.083(8) 0.062(9) 0.045(10) 0.015(7) -0.006(7) 0.014(8)
C38 0.061(8) 0.082(11) 0.026(8) -0.016(7) -0.014(6) 0.021(7)
C39 0.062(9) 0.090(11) 0.045(10) -0.017(8) -0.014(7) 0.015(8)
C40 0.066(9) 0.096(12) 0.048(10) -0.014(8) -0.012(8) 0.021(8)
C41 0.070(9) 0.106(13) 0.046(8) -0.019(9) -0.010(8) 0.019(8)
C42 0.072(9) 0.109(13) 0.051(10) -0.023(8) -0.009(8) 0.007(9)
C43 0.071(9) 0.105(12) 0.040(10) -0.026(8) -0.006(7) -0.001(9)
C44 0.088(11) 0.040(7) 0.062(8) -0.018(7) -0.041(8) 0.012(6)
C45 0.067(11) 0.046(8) 0.050(8) -0.012(7) -0.028(8) 0.008(6)
C46 0.077(11) 0.053(8) 0.063(9) -0.008(8) -0.038(9) 0.013(6)
C47 0.103(12) 0.053(8) 0.065(9) -0.006(8) -0.044(9) 0.012(7)
C48 0.110(13) 0.056(9) 0.072(9) -0.002(8) -0.051(9) 0.012(7)
C49 0.105(12) 0.041(7) 0.065(9) -0.010(8) -0.049(9) 0.011(6)
O2A 0.064(12) 0.05(2) 0.04(2) 0.015(11) -0.019(11) 0.005(17)
C30A 0.062(13) 0.048(17) 0.028(14) 0.012(12) -0.017(9) 0.010(12)
C31A 0.067(8) 0.052(12) 0.031(13) 0.008(8) -0.015(7) 0.009(10)
C32A 0.071(8) 0.061(10) 0.042(10) 0.008(7) -0.009(7) 0.014(9)
C33A 0.070(9) 0.067(13) 0.047(11) 0.006(9) -0.006(8) 0.014(11)
C34A 0.072(10) 0.068(14) 0.052(11) 0.005(10) 0.000(9) 0.015(12)
C35A 0.081(10) 0.072(14) 0.056(11) 0.011(10) -0.002(9) 0.011(12)
C36A 0.083(10) 0.072(13) 0.052(12) 0.009(10) -0.002(9) 0.013(10)
C37A 0.082(10) 0.067(11) 0.049(12) 0.010(9) -0.005(9) 0.012(10)
C38A 0.061(10) 0.086(12) 0.028(12) -0.016(9) -0.016(9) 0.020(9)
C39A 0.063(10) 0.088(12) 0.034(13) -0.016(9) -0.019(10) 0.022(10)
C40A 0.063(10) 0.092(13) 0.039(12) -0.016(9) -0.019(9) 0.017(10)
C41A 0.064(10) 0.093(14) 0.042(12) -0.017(10) -0.012(9) 0.012(11)
C42A 0.061(10) 0.092(14) 0.037(12) -0.018(9) -0.015(9) 0.014(11)
C43A 0.059(10) 0.088(13) 0.024(12) -0.016(9) -0.015(9) 0.020(10)
C44A 0.090(12) 0.045(11) 0.066(12) -0.014(9) -0.042(10) 0.014(10)
C45A 0.087(12) 0.051(11) 0.067(12) -0.014(9) -0.040(10) 0.013(10)
C46A 0.087(12) 0.050(10) 0.063(12) -0.008(9) -0.036(10) 0.011(10)
C47A 0.095(12) 0.054(11) 0.074(13) -0.012(10) -0.040(10) 0.020(10)
C48A 0.100(13) 0.054(11) 0.085(13) -0.015(10) -0.045(11) 0.021(10)
C49A 0.093(12) 0.052(11) 0.076(13) -0.019(10) -0.045(10) 0.020(10)
C50 0.151(19) 0.11(2) 0.090(18) -0.013(16) -0.075(15) 0.020(16)
C51 0.156(18) 0.12(2) 0.131(18) -0.009(16) -0.069(14) 0.019(16)
C52 0.155(17) 0.122(18) 0.148(18) -0.013(14) -0.061(13) 0.016(14)
C53 0.157(16) 0.121(18) 0.181(18) -0.005(14) -0.038(14) 0.017(15)
C54 0.156(16) 0.118(17) 0.179(17) -0.007(14) -0.039(13) 0.015(14)
C55 0.092(15) 0.064(16) 0.126(17) -0.033(13) 0.018(13) 0.027(13)
C50A 0.16(3) 0.09(3) 0.17(3) 0.00(2) -0.04(2) 0.01(2)
C51A 0.149(19) 0.11(2) 0.17(2) -0.001(17) -0.035(17) 0.008(17)
C52A 0.144(18) 0.10(2) 0.17(2) -0.011(16) -0.032(15) 0.010(16)
C53A 0.144(17) 0.110(18) 0.174(18) -0.001(15) -0.034(15) 0.025(15)
C54A 0.16(2) 0.13(3) 0.19(3) 0.01(2) -0.02(2) 0.02(2)
C55A 0.17(4) 0.20(4) 0.20(3) 0.00(3) -0.03(3) 0.04(3)
Cl1 0.074(2) 0.055(2) 0.0362(14) -0.012(2) -0.0238(14) 0.0095(16)
P1 0.0316(17) 0.044(2) 0.0276(14) 0.0007(14) -0.0017(12) -0.0029(13)
P2 0.060(2) 0.0510(19) 0.0383(15) -0.0077(18) -0.0187(19) 0.0127(15)

loop_
_atom_type_symbol
_atom_type_description
_atom_type_scat_dispersion_real
_atom_type_scat_dispersion_imag
_atom_type_scat_source
C C 0.0033 0.0016 'International Tables Vol C Tables 4.2.6.8 and 6.1.1.4'
H H 0.0000 0.0000 'International Tables Vol C Tables 4.2.6.8 and 6.1.1.4'
O O 0.0106 0.0060 'International Tables Vol C Tables 4.2.6.8 and 6.1.1.4'
P P 0.1023 0.0942 'International Tables Vol C Tables 4.2.6.8 and 6.1.1.4'
Cl Cl 0.1484 0.1585 'International Tables Vol C Tables 4.2.6.8 and 6.1.1.4'
Pd Pd -0.9988 1.0072 'International Tables Vol C Tables 4.2.6.8 and 6.1.1.4'

loop_
_geom_angle_atom_site_label_1
_geom_angle_atom_site_label_2
_geom_angle_atom_site_label_3
_geom_angle
C1 Pd1 P1 81.7(3)
C1 Pd1 P2 79.8(3)
P1 Pd1 P2 161.30(11)
C1 Pd1 Cl1 176.3(3)
P1 Pd1 Cl1 95.71(12)
P2 Pd1 Cl1 102.88(12)
C2 C1 C7 119.1(9)
C2 C1 Pd1 120.7(8)
C7 C1 Pd1 120.2(8)
C1 C2 C3 119.8(10)
C1 C2 C29 118.5(10)
C3 C2 C29 121.7(11)
C4 C3 C2 121.4(11)
C3 C4 C6 118.8(9)
C3 C4 C5 120.5(10)
C6 C4 C5 120.6(11)
C4 C6 C7 121.0(10)
C1 C7 C6 119.7(10)
C1 C7 C8 120.1(9)
C6 C7 C8 120.3(10)
C7 C8 C9 111.5(10)
C7 C8 P1 105.8(7)
C9 C8 P1 112.6(7)
C10 C9 C8 119.(2)
C10A C9 C8 112.0(18)
O1 C10 C9 119.(3)
O1 C10 C11 125.(3)
C9 C10 C11 116.(2)
C12 C11 C16 119.(2)
C12 C11 C10 119.(2)
C16 C11 C10 122.(2)
C11 C12 C13 123.(3)
C14 C13 C12 116.(3)
C13 C14 C15 123.(3)
C14 C15 C16 118.(3)
C11 C16 C15 120.(3)
O1A C10A C9 121.(2)
O1A C10A C11A 118.(2)
C9 C10A C11A 120.6(19)
C12A C11A C16A 120.0
C12A C11A C10A 118.1(15)
C16A C11A C10A 121.4(14)
C11A C12A C13A 120.0
C14A C13A C12A 120.0
C13A C14A C15A 120.0
C16A C15A C14A 120.0
C15A C16A C11A 120.0
C22 C17 C18 119.8(11)
C22 C17 P1 118.5(9)
C18 C17 P1 121.7(10)
C19 C18 C17 119.3(13)
C18 C19 C20 119.8(13)
C21 C20 C19 120.1(13)
C22 C21 C20 120.7(14)
C21 C22 C17 120.2(13)
C28 C23 C24 119.2(11)
C28 C23 P1 123.3(9)
C24 C23 P1 117.5(10)
C25 C24 C23 119.6(13)
C26 C25 C24 122.1(13)
C25 C26 C27 119.3(12)
C26 C27 C28 120.4(14)
C23 C28 C27 119.2(13)
C30A C29 C2 122.(3)
C30 C29 C2 108.8(15)
C30A C29 P2 103.(2)
C30 C29 P2 112.0(12)
C2 C29 P2 102.2(8)
C31 C30 C29 118.0(18)
O2 C31 C30 119.1(18)
O2 C31 C32 120.9(17)
C30 C31 C32 120.0(15)
C33 C32 C37 118.3(18)
C33 C32 C31 123.4(17)
C37 C32 C31 118.3(17)
C32 C33 C34 122.1(19)
C35 C34 C33 119.(2)
C36 C35 C34 121.(2)
C35 C36 C37 118.6(19)
C32 C37 C36 120.6(19)
C43 C38 C39 116.6(18)
C43 C38 P2 124.3(18)
C39 C38 P2 118.9(17)
C40 C39 C38 119.4(19)
C41 C40 C39 120.(2)
C42 C41 C40 121.(2)
C41 C42 C43 118.(2)
C38 C43 C42 124.(2)
C49 C44 C45 116.7(16)
C49 C44 P2 125.1(13)
C45 C44 P2 116.3(14)
C46 C45 C44 119.6(17)
C47 C46 C45 120.5(18)
C46 C47 C48 121.9(18)
C47 C48 C49 117.5(17)
C48 C49 C44 122.5(16)
C31A C30A C29 110.(3)
O2A C31A C30A 117.(3)
O2A C31A C32A 125.(3)
C30A C31A C32A 118.(2)
C33A C32A C37A 120.0
C33A C32A C31A 121.(2)
C37A C32A C31A 119.(2)
C34A C33A C32A 120.0
C33A C34A C35A 120.0
C36A C35A C34A 120.0
C37A C36A C35A 120.0
C36A C37A C32A 120.0
C39A C38A C43A 120.0
C39A C38A P2 121.(2)
C43A C38A P2 119.(2)
C40A C39A C38A 120.0
C39A C40A C41A 120.0
C40A C41A C42A 120.0
C43A C42A C41A 120.0
C42A C43A C38A 120.0
C45A C44A C49A 120.0
C45A C44A P2 123.7(18)
C49A C44A P2 116.3(18)
C44A C45A C46A 120.0
C47A C46A C45A 120.0
C48A C47A C46A 120.0
C47A C48A C49A 120.0
C48A C49A C44A 120.0
C52 C51 C50 114.(2)
C51 C52 C53 115.(3)
C52 C53 C54 110.(2)
C55 C54 C53 112.(2)
C52A C51A C50A 110.(3)
C51A C52A C53A 108.(3)
C54A C53A C52A 113.(4)
C55A C54A C53A 118.(4)
C23 P1 C17 107.1(6)
C23 P1 C8 108.3(5)
C17 P1 C8 104.2(5)
C23 P1 Pd1 118.8(4)
C17 P1 Pd1 114.9(4)
C8 P1 Pd1 102.3(4)
C38 P2 C44 108.0(11)
C38A P2 C44A 101.1(13)
C38 P2 C29 105.1(8)
C44 P2 C29 104.5(8)
C38A P2 C29 102.4(9)
C44A P2 C29 115.2(7)
C38 P2 Pd1 111.5(8)
C44 P2 Pd1 126.3(7)
C38A P2 Pd1 117.0(15)
C44A P2 Pd1 121.5(10)
C29 P2 Pd1 98.7(5)

loop_
_geom_bond_atom_site_label_1
_geom_bond_atom_site_label_2
_geom_bond_distance
Pd1 C1 2.039(10)
Pd1 P1 2.273(3)
Pd1 P2 2.310(3)
Pd1 Cl1 2.369(3)
C1 C2 1.393(15)
C1 C7 1.400(16)
C2 C3 1.403(15)
C2 C29 1.526(16)
C3 C4 1.374(17)
C4 C6 1.384(16)
C4 C5 1.519(12)
C6 C7 1.405(15)
C7 C8 1.509(15)
C8 C9 1.530(16)
C8 P1 1.842(12)
C9 C10 1.49(2)
C9 C10A 1.51(2)
C10 O1 1.21(3)
C10 C11 1.51(2)
C11 C12 1.39(2)
C11 C16 1.40(2)
C12 C13 1.40(2)
C13 C14 1.39(2)
C14 C15 1.40(2)
C15 C16 1.41(2)
C10A O1A 1.23(2)
C10A C11A 1.53(2)
C11A C12A 1.39
C11A C16A 1.39
C12A C13A 1.39
C13A C14A 1.39
C14A C15A 1.39
C15A C16A 1.39
C17 C22 1.396(17)
C17 C18 1.408(17)
C17 P1 1.830(12)
C18 C19 1.390(17)
C19 C20 1.405(19)
C20 C21 1.38(2)
C21 C22 1.370(18)
C23 C28 1.378(18)
C23 C24 1.392(16)
C23 P1 1.802(11)
C24 C25 1.380(17)
C25 C26 1.331(19)
C26 C27 1.38(2)
C27 C28 1.403(18)
C29 C30A 1.50(2)
C29 C30 1.51(2)
C29 P2 1.876(13)
O2 C31 1.226(18)
C30 C31 1.48(2)
C31 C32 1.48(2)
C32 C33 1.36(2)
C32 C37 1.403(19)
C33 C34 1.40(2)
C34 C35 1.38(2)
C35 C36 1.37(2)
C36 C37 1.41(2)
C38 C43 1.38(2)
C38 C39 1.42(2)
C38 P2 1.80(2)
C39 C40 1.41(2)
C40 C41 1.38(2)
C41 C42 1.37(2)
C42 C43 1.39(2)
C44 C49 1.40(2)
C44 C45 1.403(19)
C44 P2 1.801(18)
C45 C46 1.394(19)
C46 C47 1.34(2)
C47 C48 1.38(2)
C48 C49 1.389(19)
O2A C31A 1.22(2)
C30A C31A 1.48(3)
C31A C32A 1.48(3)
C32A C33A 1.39
C32A C37A 1.39
C33A C34A 1.39
C34A C35A 1.39
C35A C36A 1.39
C36A C37A 1.39
C38A C39A 1.39
C38A C43A 1.39
C38A P2 1.82(3)
C39A C40A 1.39
C40A C41A 1.39
C41A C42A 1.39
C42A C43A 1.39
C44A C45A 1.39
C44A C49A 1.39
C44A P2 1.83(2)
C45A C46A 1.39
C46A C47A 1.39
C47A C48A 1.39
C48A C49A 1.39
C50 C51 1.51(2)
C51 C52 1.49(2)
C52 C53 1.49(2)
C53 C54 1.53(3)
C54 C55 1.51(2)
C50A C51A 1.52(3)
C51A C52A 1.52(3)
C52A C53A 1.53(3)
C53A C54A 1.50(3)
C54A C55A 1.49(3)
